data_7707268
loop_
_publ_author_name
'Xiao, Wanru'
'Li, Shujun'
'Zhao, Yue'
'Ma, Yubin'
'Li, Na'
'Zhang, Jie'
'Chen, Xuenian'

_publ_section_title
;
 Multinuclear transition metal-containing polyoxometalates constructed
 from Nb/W mixed-addendum precursors: synthesis, structures and catalytic
 performance.
;
_journal_issue 25
_journal_name_full 'Dalton transactions (Cambridge, England : 2003)'
_journal_page_first 8690
_journal_page_last 8695
_journal_paper_doi 10.1039/d1dt00924a
_journal_volume 50
_journal_year 2021
_chemical_formula_moiety 'Nb9 O193 P6 W45 Zn4, 19(O)'
_chemical_formula_sum 'Nb9 O212 P6 W45 Zn4'
_chemical_formula_weight 12948.74
_space_group_crystal_system trigonal
_space_group_IT_number 147
_space_group_name_Hall '-P 3'
_space_group_name_H-M_alt 'P -3'
_atom_sites_solution_primary dual
_audit_creation_date 2020-10-08
_audit_creation_method
;
Olex2 1.3
(compiled 2020.07.31 svn.rc2a77460 for OlexSys, GUI svn.r6145)
;
_audit_update_record
;
2020-11-14 deposited with the CCDC.	2021-04-28 downloaded from the CCDC.
;
_cell_angle_alpha 90
_cell_angle_beta 90
_cell_angle_gamma 120
_cell_formula_units_Z 2
_cell_length_a 34.2369(4)
_cell_length_b 34.2369(4)
_cell_length_c 13.7551(2)
_cell_measurement_reflns_used 27600
_cell_measurement_temperature 149.99(10)
_cell_measurement_theta_max 71.1980
_cell_measurement_theta_min 3.9240
_cell_volume 13963.1(3)
_computing_cell_refinement 'CrysAlisPro 1.171.40.53 (Rigaku OD, 2019)'
_computing_data_collection 'CrysAlisPro 1.171.40.53 (Rigaku OD, 2019)'
_computing_data_reduction 'CrysAlisPro 1.171.40.53 (Rigaku OD, 2019)'
_computing_molecular_graphics 'Olex2 1.3 (Dolomanov et al., 2009)'
_computing_publication_material 'Olex2 1.3 (Dolomanov et al., 2009)'
_computing_structure_refinement 'SHELXL 2018/3 (Sheldrick, 2015)'
_computing_structure_solution 'SHELXT  (Sheldrick, 2015)'
_diffrn_ambient_environment N~2~
_diffrn_ambient_temperature 149.99(10)
_diffrn_detector 'CCD plate'
_diffrn_detector_area_resol_mean 8.0521
_diffrn_detector_type EosS2
_diffrn_measured_fraction_theta_full 0.999
_diffrn_measured_fraction_theta_max 0.986
_diffrn_measurement_details
;
List of Runs (angles in degrees, time in seconds):

  # Type    Start    End  Width  t~exp~   \w     \q     \k     \f   Frames
#--------------------------------------------------------------------------
  1  \w    -32.00  52.00   1.00    2.00    --   35.62 -56.00 127.00   84
  2  \w     91.00 175.00   1.00   22.46    --  107.12  56.00 -89.00   84
  3  \w     40.00 124.00   1.00   22.46    --  107.12 -56.00 127.00   84
  4  \w   -108.00 -35.00   1.00    2.00    --  -35.62-178.00 150.00   73
  5  \w     55.00 108.00   1.00    2.00    --   35.62-178.00-180.00   53
  6  \w      1.00  75.00   1.00    2.00    --   35.62 -99.00  60.00   74
  7  \w     38.00 110.00   1.00   22.46    --  107.12 -95.00  30.00   72
  8  \w     38.00 110.00   1.00   22.46    --  107.12 -95.00 150.00   72
  9  \w     91.00 175.00   1.00   22.46    --  107.12  54.00 -59.00   84
 10  \w    100.00 177.00   1.00   22.46    --  107.12 111.00 -60.00   77
 11  \w   -103.00  -9.00   1.00    2.00    --  -35.62 -77.00-180.00   94
 12  \w   -103.00 -19.00   1.00    2.00    --  -35.62 -57.00 -90.00   84
 13  \w   -103.00 -19.00   1.00    2.00    --  -35.62 -57.00  30.00   84
 14  \w     38.00 126.00   1.00   22.46    --  107.12   0.00-150.00   88
;
_diffrn_measurement_device 'four-circle diffractometer'
_diffrn_measurement_device_type 'SuperNova, Dual, Cu at home/near, EosS2'
_diffrn_measurement_method '\w scans'
_diffrn_orient_matrix_type 'CrysAlisPro convention (1999,Acta A55,543-557)'
_diffrn_orient_matrix_UB_11 0.0226437000
_diffrn_orient_matrix_UB_12 0.0415639000
_diffrn_orient_matrix_UB_13 0.0670648000
_diffrn_orient_matrix_UB_21 0.0250472000
_diffrn_orient_matrix_UB_22 -0.0205854000
_diffrn_orient_matrix_UB_23 0.0533841000
_diffrn_orient_matrix_UB_31 0.0394637000
_diffrn_orient_matrix_UB_32 0.0233639000
_diffrn_orient_matrix_UB_33 -0.0721854000
_diffrn_radiation_monochromator mirror
_diffrn_radiation_probe x-ray
_diffrn_radiation_type 'Cu K\a'
_diffrn_radiation_wavelength 1.54184
_diffrn_reflns_av_R_equivalents 0.0694
_diffrn_reflns_av_unetI/netI 0.0576
_diffrn_reflns_Laue_measured_fraction_full 0.999
_diffrn_reflns_Laue_measured_fraction_max 0.986
_diffrn_reflns_limit_h_max 39
_diffrn_reflns_limit_h_min -37
_diffrn_reflns_limit_k_max 42
_diffrn_reflns_limit_k_min -42
_diffrn_reflns_limit_l_max 15
_diffrn_reflns_limit_l_min -16
_diffrn_reflns_number 66285
_diffrn_reflns_point_group_measured_fraction_full 0.999
_diffrn_reflns_point_group_measured_fraction_max 0.986
_diffrn_reflns_theta_full 67.684
_diffrn_reflns_theta_max 71.588
_diffrn_reflns_theta_min 3.542
_diffrn_source 'micro-focus sealed X-ray tube'
_diffrn_source_type 'SuperNova (Cu) X-ray Source'
_exptl_absorpt_coefficient_mu 37.557
_exptl_absorpt_correction_T_max 1.00000
_exptl_absorpt_correction_T_min 0.28728
_exptl_absorpt_correction_type multi-scan
_exptl_absorpt_process_details
;
CrysAlisPro 1.171.40.53 (Rigaku Oxford Diffraction, 2019)
Empirical absorption correction using spherical harmonics,
 implemented in SCALE3 ABSPACK scaling algorithm.
;
_exptl_crystal_colour 'clear light white'
_exptl_crystal_colour_lustre clear
_exptl_crystal_colour_modifier light
_exptl_crystal_colour_primary white
_exptl_crystal_density_diffrn 3.080
_exptl_crystal_description prism
_exptl_crystal_F_000 11210
_exptl_crystal_size_max 0.15
_exptl_crystal_size_mid 0.05
_exptl_crystal_size_min 0.05
_refine_diff_density_max 5.117
_refine_diff_density_min -5.377
_refine_diff_density_rms 0.520
_refine_ls_extinction_method none
_refine_ls_goodness_of_fit_ref 1.045
_refine_ls_hydrogen_treatment undef
_refine_ls_matrix_type full
_refine_ls_number_parameters 826
_refine_ls_number_reflns 17909
_refine_ls_number_restraints 142
_refine_ls_restrained_S_all 1.042
_refine_ls_R_factor_all 0.1023
_refine_ls_R_factor_gt 0.0877
_refine_ls_shift/su_max 0.003
_refine_ls_shift/su_mean 0.000
_refine_ls_structure_factor_coef Fsqd
_refine_ls_weighting_details 'w=1/[\s^2^(Fo^2^)+(0.0667P)^2^+2064.7737P] where P=(Fo^2^+2Fc^2^)/3'
_refine_ls_weighting_scheme calc
_refine_ls_wR_factor_gt 0.2131
_refine_ls_wR_factor_ref 0.2235
_reflns_Friedel_coverage 0.000
_reflns_number_gt 14582
_reflns_number_total 17909
_reflns_threshold_expression 'I > 2\s(I)'
_cod_data_source_file d1dt00924a2.cif
_cod_data_source_block xwr20191224-2
_cod_depositor_comments 'Adding full bibliography for 7707266--7707269.cif.'
_cod_original_cell_volume 13963.1(4)
_cod_database_code 7707268
_shelx_shelxl_version_number 2018/3
_chemical_oxdiff_formula 'P1 W1 O1 Nb1 Zn1 '
_shelx_space_group_comment
;
The symmetry employed for this shelxl refinement is uniquely defined
by the following loop, which should always be used as a source of
symmetry information in preference to the above space-group names.
They are only intended as comments.
;
_shelx_estimated_absorpt_t_max 0.255
_shelx_estimated_absorpt_t_min 0.071
_reflns_odcompleteness_completeness 99.95
_reflns_odcompleteness_iscentric 1
_reflns_odcompleteness_theta 66.97
_olex2_refinement_description
;
1. Restrained distances
 O4-Zn2
 2.1 with sigma of 0.02
 Zn2_$1-O3_$1
 2.1 with sigma of 0.02
 Zn2-O3
 2.1 with sigma of 0.01
 O1-Zn1
 2.13 with sigma of 0.02
2. Uiso/Uaniso restraints and constraints
Uanis(O1) \\sim Ueq, Uanis(O8) \\sim Ueq, Uanis(O3) \\sim Ueq, Uanis(O4) \\sim
Ueq, Uanis(O7) \\sim Ueq, Uanis(O10) \\sim Ueq, Uanis(O9) \\sim Ueq, Uanis(O84)
\\sim Ueq, Uanis(O82) \\sim Ueq, Uanis(O88) \\sim Ueq: with sigma of 0.001 and
sigma for terminal atoms of 0.002
Uanis(O40) \\sim Ueq, Uanis(O36) \\sim Ueq, Uanis(O31) \\sim Ueq, Uanis(P19)
\\sim Ueq, Uanis(P20) \\sim Ueq, Uanis(O39) \\sim Ueq, Uanis(O52) \\sim Ueq,
Uanis(O6) \\sim Ueq, Uanis(O2) \\sim Ueq: with sigma of 0.001 and sigma for
terminal atoms of 0.002
Uanis(O66) \\sim Ueq, Uanis(O41) \\sim Ueq, Uanis(O42) \\sim Ueq, Uanis(Zn2)
\\sim Ueq: with sigma of 0.001 and sigma for terminal atoms of 0.002
Uanis(O10) = Uanis(O1)
;
_smtbx_masks_void_probe_radius 1.2
_smtbx_masks_void_truncation_radius 1.2
_olex2_submission_special_instructions 'No special instructions were received'
_oxdiff_exptl_absorpt_empirical_details
;
Empirical correction (ABSPACK) includes:
- Absorption correction using spherical harmonics
- Frame scaling
;
_oxdiff_exptl_absorpt_empirical_full_max 2.835
_oxdiff_exptl_absorpt_empirical_full_min 0.485

loop_
_space_group_symop_operation_xyz
'x, y, z'
'-y, x-y, z'
'-x+y, -x, z'
'-x, -y, -z'
'y, -x+y, -z'
'x-y, x, -z'

loop_
_atom_site_label
_atom_site_type_symbol
_atom_site_fract_x
_atom_site_fract_y
_atom_site_fract_z
_atom_site_U_iso_or_equiv
_atom_site_adp_type
_atom_site_occupancy
_atom_site_site_symmetry_order
_atom_site_calc_flag
_atom_site_refinement_flags_posn
_atom_site_refinement_flags_adp
_atom_site_refinement_flags_occupancy
_atom_site_disorder_assembly
_atom_site_disorder_group
W1 W 0.35439(4) 0.21776(4) 0.02048(7) 0.0238(2) Uani 1 1 d . . . . .
W2 W 0.30279(3) 0.15598(3) 0.21809(8) 0.0232(2) Uani 1 1 d . . . . .
W3 W 0.39376(4) 0.33941(4) 0.01950(8) 0.0255(2) Uani 1 1 d . . . . .
W4 W 0.28443(4) 0.20946(4) 0.43200(8) 0.0246(2) Uani 1 1 d . . . . .
W5 W 0.37777(4) 0.38809(4) 0.21440(8) 0.0274(2) Uani 1 1 d . . . . .
W6 W 0.46591(4) 0.24168(4) 0.12251(9) 0.0282(3) Uani 1 1 d . . . . .
W7 W 0.32131(4) 0.32043(4) 0.43120(8) 0.0271(2) Uani 1 1 d . . . . .
W8 W 0.41431(4) 0.17968(4) 0.32169(9) 0.0269(2) Uani 1 1 d . . . . .
W9 W 0.27082(4) 0.25640(4) 0.00858(8) 0.0294(3) Uani 1 1 d . . . . .
W10 W 0.50519(4) 0.36185(4) 0.11984(10) 0.0320(3) Uani 1 1 d . . . . .
W11 W 0.39660(4) 0.23284(4) 0.53272(8) 0.0312(3) Uani 1 1 d . . . . .
W12 W 0.21825(4) 0.19379(4) 0.20819(9) 0.0313(3) Uani 1 1 d . . . . .
W13 W 0.25480(4) 0.30588(4) 0.20736(9) 0.0312(3) Uani 1 1 d . . . . .
W14 W 0.43377(5) 0.34472(4) 0.53048(9) 0.0352(3) Uani 1 1 d . . . . .
W15 W 0.48967(4) 0.41121(4) 0.31620(10) 0.0362(3) Uani 1 1 d . . . . .
Nb1 Nb 0.56578(7) 0.31921(9) 0.2741(2) 0.0445(6) Uani 1 1 d . . . . .
Nb3 Nb 0.51384(8) 0.25684(9) 0.4759(2) 0.0454(6) Uani 1 1 d . . . . .
Nb2 Nb 0.55096(9) 0.36937(9) 0.4725(2) 0.0523(7) Uani 1 1 d . . . . .
Zn1 Zn 0.666667 0.333333 0.1424(6) 0.0551(19) Uiso 1 3 d DS . P A 1
P19 P 0.33574(14) 0.27085(14) 0.2200(3) 0.0048(8) Uani 1 1 d . U . . .
P20 P 0.45439(16) 0.29614(16) 0.3276(3) 0.0113(9) Uani 1 1 d . U . . .
O26 O 0.3147(5) 0.1601(5) 0.0819(11) 0.024(3) Uani 1 1 d . . . . .
O27 O 0.2969(5) 0.1754(5) 0.3446(10) 0.021(3) Uani 1 1 d . . . . .
O28 O 0.3701(5) 0.3174(5) 0.1796(13) 0.027(4) Uani 1 1 d . . . . .
O33 O 0.4038(6) 0.2198(6) 0.0777(11) 0.026(3) Uani 1 1 d . . . . .
O34 O 0.2989(6) 0.2222(6) 0.0013(12) 0.028(4) Uani 1 1 d . . . . .
O35 O 0.2388(5) 0.2031(6) 0.3393(11) 0.030(4) Uani 1 1 d . . . . .
O36 O 0.3287(6) 0.3094(6) 0.0007(12) 0.028(3) Uani 1 1 d . U . . .
O37 O 0.2833(6) 0.2611(7) 0.4837(13) 0.033(4) Uani 1 1 d . . . . .
O38 O 0.3597(6) 0.1656(6) 0.2468(13) 0.031(4) Uani 1 1 d . . . . .
O39 O 0.3381(6) 0.2272(6) 0.4965(13) 0.034(4) Uani 1 1 d . U . . .
O40 O 0.3880(6) 0.3880(6) 0.0787(12) 0.027(3) Uani 1 1 d . U . . .
O30 O 0.3848(6) 0.2799(6) 0.0050(12) 0.032(4) Uani 1 1 d . . . . .
O41 O 0.2732(6) 0.3065(6) 0.3356(12) 0.028(4) Uani 1 1 d . U . . .
O42 O 0.5194(6) 0.2677(6) 0.1937(12) 0.029(4) Uani 1 1 d . U . . .
O43 O 0.3702(6) 0.3239(6) 0.4950(12) 0.030(4) Uani 1 1 d . . . . .
O44 O 0.3136(7) 0.3552(7) 0.1823(13) 0.036(4) Uani 1 1 d . . . . .
O45 O 0.4763(6) 0.2990(6) 0.0899(13) 0.033(4) Uani 1 1 d . . . . .
O46 O 0.4411(6) 0.1863(6) 0.1950(14) 0.033(4) Uani 1 1 d . . . . .
O22 O 0.4248(5) 0.2895(6) 0.4122(11) 0.025(4) Uani 1 1 d . . . . .
O47 O 0.2490(7) 0.2939(8) 0.0681(12) 0.043(5) Uani 1 1 d . . . . .
O48 O 0.4353(6) 0.4022(6) 0.2459(15) 0.034(4) Uani 1 1 d . . . . .
O49 O 0.2206(7) 0.2048(8) 0.0708(13) 0.046(5) Uani 1 1 d . . . . .
O50 O 0.4093(7) 0.3613(7) -0.0965(12) 0.036(4) Uani 1 1 d . . . . .
O51 O 0.2518(6) 0.1650(7) 0.1881(14) 0.036(4) Uani 1 1 d . . . . .
O52 O 0.2877(5) 0.2599(5) 0.1780(11) 0.022(3) Uani 1 1 d . U . . .
O53 O 0.2088(6) 0.2440(8) 0.2231(15) 0.044(5) Uani 1 1 d . . . . .
O32 O 0.3596(6) 0.3646(7) 0.3411(13) 0.033(4) Uani 1 1 d . . . . .
O54 O 0.4687(6) 0.2080(6) 0.3856(16) 0.039(4) Uani 1 1 d . . . . .
O55 O 0.3567(6) 0.1992(7) -0.0948(13) 0.040(5) Uani 1 1 d . . . . .
O56 O 0.4567(8) 0.2478(7) 0.5379(14) 0.044(5) Uani 1 1 d . . . . .
O57 O 0.4490(6) 0.3594(6) 0.0741(15) 0.036(4) Uani 1 1 d . . . . .
O58 O 0.2484(7) 0.1694(8) 0.5116(16) 0.051(5) Uani 1 1 d . . . . .
O59 O 0.2728(7) 0.0978(7) 0.2287(14) 0.038(4) Uani 1 1 d . . . . .
O60 O 0.3100(6) 0.3517(7) 0.5101(13) 0.040(5) Uani 1 1 d . . . . .
O61 O 0.3880(6) 0.1948(6) 0.4283(14) 0.032(4) Uani 1 1 d . . . . .
O62 O 0.4099(6) 0.2896(6) 0.5973(14) 0.035(4) Uani 1 1 d . . . . .
O21 O 0.4352(5) 0.2531(5) 0.2648(11) 0.022(3) Uani 1 1 d . . . . .
O63 O 0.5475(6) 0.3562(7) 0.1942(16) 0.043(5) Uani 1 1 d . . . . .
O23 O 0.4632(6) 0.3371(6) 0.2641(13) 0.032(4) Uani 1 1 d . . . . .
O64 O 0.5164(6) 0.4149(6) 0.1910(17) 0.043(5) Uani 1 1 d . . . . .
O11 O 0.3988(6) 0.1255(6) 0.3444(16) 0.040(5) Uani 1 1 d . . . . .
O66 O 0.2492(6) 0.2518(7) -0.1076(14) 0.038(4) Uani 1 1 d . U . . .
O67 O 0.4504(6) 0.3842(6) 0.4213(14) 0.037(4) Uani 1 1 d . . . . .
O68 O 0.5358(7) 0.3866(6) 0.0141(18) 0.049(6) Uani 1 1 d . . . . .
O69 O 0.4368(8) 0.3781(8) 0.6243(15) 0.049(5) Uani 1 1 d . . . . .
O70 O 0.3827(7) 0.4411(7) 0.2234(16) 0.047(5) Uani 1 1 d . . . . .
O71 O 0.2250(8) 0.3321(8) 0.2184(15) 0.050(5) Uani 1 1 d . . . . .
O72 O 0.3768(8) 0.1970(10) 0.6279(17) 0.062(7) Uani 1 1 d . . . . .
O73 O 0.4845(7) 0.2262(6) 0.0225(18) 0.048(5) Uani 1 1 d . . . . .
O74 O 0.5469(8) 0.3158(8) 0.5319(18) 0.057(6) Uani 1 1 d . . . . .
O75 O 0.5322(6) 0.4026(7) 0.3806(17) 0.048(5) Uani 1 1 d . . . . .
O76 O 0.4928(8) 0.3560(7) 0.5352(17) 0.051(6) Uani 1 1 d . . . . .
O6 O 0.5289(9) 0.2239(9) 0.5485(18) 0.062(6) Uani 1 1 d . U . . .
O24 O 0.5027(6) 0.3076(7) 0.3716(16) 0.044(5) Uani 1 1 d . . . . .
O2 O 0.6154(9) 0.3289(9) 0.2140(19) 0.062(6) Uani 1 1 d . U . . .
O78 O 0.5108(7) 0.4683(7) 0.3383(17) 0.053(6) Uani 1 1 d . . . . .
O79 O 0.1636(7) 0.1496(8) 0.2193(19) 0.058(6) Uani 1 1 d . . . . .
O80 O 0.5596(8) 0.2757(8) 0.372(2) 0.068(7) Uani 1 1 d . . . . .
O81 O 0.5898(8) 0.3681(9) 0.370(2) 0.068(8) Uani 1 1 d . . . . .
O82 O 0.3155(10) 0.2638(10) 0.691(2) 0.077(8) Uani 1 1 d . U . . .
O5 O 0.5907(8) 0.4142(9) 0.541(2) 0.080(9) Uani 1 1 d . . . . .
O88 O 0.3046(12) 0.3846(12) 0.976(3) 0.094(10) Uani 1 1 d . U . . .
O84 O 0.2600(12) 0.3026(12) 0.686(3) 0.095(10) Uani 1 1 d . U . . .
O29 O 0.3432(5) 0.2333(6) 0.1812(13) 0.028(4) Uani 1 1 d . . . . .
O31 O 0.3313(5) 0.2701(5) 0.3292(11) 0.023(3) Uani 1 1 d . U . . .
Zn2 Zn 0.6430(6) 0.4360(6) 0.6323(12) 0.214(6) Uani 1 1 d D U . . .
O8 O 0.666667 0.333333 0.427(7) 0.152(3) Uani 1 3 d S TU P . .
O10 O 0.291(3) 0.426(3) 0.377(7) 0.31(3) Uani 1 1 d . U . . .
O7 O 0.3725(19) 0.4166(19) 0.656(4) 0.158(18) Uani 1 1 d . U . . .
O4 O 0.627(2) 0.473(2) 0.728(4) 0.22(2) Uani 1 1 d D U . . .
O3 O 0.650(3) 0.384(2) 0.695(7) 0.31(3) Uani 1 1 d D U . . .
O9 O 0.1888(15) 0.2516(15) 0.450(3) 0.125(14) Uani 1 1 d . U . . .
O1 O 0.666667 0.333333 -0.0124(16) 0.31(3) Uani 1 3 d DS TU P . .

loop_
_atom_site_aniso_label
_atom_site_aniso_U_11
_atom_site_aniso_U_22
_atom_site_aniso_U_33
_atom_site_aniso_U_23
_atom_site_aniso_U_13
_atom_site_aniso_U_12
W1 0.0233(5) 0.0314(6) 0.0195(5) -0.0064(4) -0.0008(4) 0.0159(4)
W2 0.0198(5) 0.0216(5) 0.0269(5) -0.0041(4) -0.0027(4) 0.0095(4)
W3 0.0246(5) 0.0328(6) 0.0242(5) 0.0060(4) 0.0062(4) 0.0182(5)
W4 0.0278(5) 0.0311(6) 0.0204(5) 0.0040(4) 0.0056(4) 0.0188(5)
W5 0.0326(6) 0.0272(5) 0.0311(6) 0.0029(4) 0.0045(5) 0.0216(5)
W6 0.0185(5) 0.0296(6) 0.0428(7) -0.0059(5) 0.0022(4) 0.0168(4)
W7 0.0373(6) 0.0350(6) 0.0214(5) -0.0013(4) 0.0046(4) 0.0273(5)
W8 0.0266(5) 0.0249(5) 0.0376(6) -0.0031(4) -0.0058(5) 0.0192(5)
W9 0.0243(5) 0.0469(7) 0.0236(5) 0.0002(5) -0.0057(4) 0.0226(5)
W10 0.0157(5) 0.0272(6) 0.0515(7) 0.0019(5) 0.0057(5) 0.0095(4)
W11 0.0408(7) 0.0374(6) 0.0253(6) -0.0025(5) -0.0099(5) 0.0271(6)
W12 0.0157(5) 0.0424(7) 0.0363(6) 0.0028(5) 0.0002(4) 0.0149(5)
W13 0.0271(6) 0.0475(7) 0.0342(6) 0.0067(5) 0.0034(5) 0.0301(5)
W14 0.0456(7) 0.0365(6) 0.0306(6) -0.0145(5) -0.0152(5) 0.0257(6)
W15 0.0272(6) 0.0232(6) 0.0544(8) -0.0087(5) -0.0071(5) 0.0097(5)
Nb1 0.0153(9) 0.0413(13) 0.0797(18) -0.0057(12) -0.0130(10) 0.0163(9)
Nb3 0.0338(12) 0.0480(14) 0.0641(16) -0.0089(12) -0.0271(11) 0.0279(11)
Nb2 0.0350(13) 0.0465(14) 0.0742(19) -0.0236(13) -0.0352(13) 0.0195(11)
P19 0.0048(11) 0.0060(11) 0.0044(11) 0.0010(8) 0.0005(8) 0.0032(8)
P20 0.0107(12) 0.0114(12) 0.0126(12) 0.0000(9) -0.0027(9) 0.0061(9)
O26 0.015(7) 0.015(7) 0.028(8) -0.001(6) 0.004(6) -0.003(6)
O27 0.027(8) 0.022(8) 0.010(7) -0.003(6) -0.004(6) 0.008(7)
O28 0.010(7) 0.020(8) 0.053(11) 0.002(7) -0.005(7) 0.010(6)
O33 0.036(9) 0.029(9) 0.021(8) -0.005(7) 0.001(7) 0.023(8)
O34 0.032(9) 0.033(9) 0.027(9) -0.001(7) -0.017(7) 0.021(8)
O35 0.021(8) 0.041(10) 0.012(7) 0.011(7) 0.004(6) 0.002(7)
O36 0.028(4) 0.028(4) 0.028(4) 0.0004(10) -0.0004(10) 0.0142(19)
O37 0.028(9) 0.052(11) 0.032(9) 0.012(8) 0.010(7) 0.030(9)
O38 0.034(9) 0.025(8) 0.039(10) -0.013(7) -0.005(8) 0.016(8)
O39 0.034(4) 0.034(4) 0.033(4) -0.0005(10) 0.0002(10) 0.017(2)
O40 0.027(4) 0.027(4) 0.026(4) 0.0003(10) 0.0001(10) 0.0133(19)
O30 0.021(8) 0.048(11) 0.030(9) 0.012(8) 0.008(7) 0.021(8)
O41 0.028(4) 0.029(4) 0.028(4) 0.0003(10) 0.0000(10) 0.014(2)
O42 0.028(4) 0.029(4) 0.029(4) -0.0004(10) 0.0003(10) 0.014(2)
O43 0.040(10) 0.032(9) 0.028(9) -0.003(7) 0.003(7) 0.025(8)
O44 0.048(11) 0.052(12) 0.031(9) 0.007(8) 0.006(8) 0.043(10)
O45 0.021(8) 0.039(10) 0.041(10) 0.009(8) 0.009(7) 0.016(8)
O46 0.035(10) 0.029(9) 0.052(11) 0.008(8) 0.000(8) 0.029(8)
O22 0.028(8) 0.047(10) 0.015(7) -0.019(7) -0.013(6) 0.030(8)
O47 0.044(11) 0.079(15) 0.015(8) 0.018(9) 0.003(8) 0.039(11)
O48 0.022(8) 0.019(8) 0.062(12) -0.007(8) 0.007(8) 0.010(7)
O49 0.046(12) 0.071(15) 0.022(9) 0.013(9) -0.008(8) 0.030(11)
O50 0.045(11) 0.050(11) 0.023(9) 0.013(8) 0.012(8) 0.031(10)
O51 0.024(9) 0.044(11) 0.042(11) -0.011(8) -0.009(8) 0.017(8)
O52 0.022(3) 0.022(3) 0.022(3) 0.0000(10) 0.0002(10) 0.0108(18)
O53 0.023(9) 0.069(14) 0.042(11) 0.001(10) 0.016(8) 0.025(10)
O32 0.028(9) 0.054(12) 0.030(9) 0.007(8) 0.004(7) 0.031(9)
O54 0.022(9) 0.037(10) 0.066(13) -0.009(9) -0.008(8) 0.022(8)
O55 0.039(10) 0.066(13) 0.032(10) -0.017(9) -0.009(8) 0.040(10)
O56 0.062(13) 0.055(13) 0.034(10) -0.003(9) -0.018(9) 0.043(12)
O57 0.030(9) 0.030(9) 0.052(12) -0.004(8) 0.005(8) 0.018(8)
O58 0.047(12) 0.071(15) 0.049(12) -0.004(11) 0.014(10) 0.041(12)
O59 0.044(11) 0.050(12) 0.038(10) -0.003(9) -0.008(8) 0.036(10)
O60 0.037(10) 0.058(13) 0.030(10) -0.021(9) -0.004(8) 0.027(10)
O61 0.033(9) 0.032(9) 0.045(11) 0.002(8) -0.001(8) 0.026(8)
O62 0.045(11) 0.021(8) 0.048(11) -0.013(8) 0.002(9) 0.022(8)
O21 0.025(8) 0.034(9) 0.020(8) -0.009(6) -0.006(6) 0.024(7)
O63 0.019(9) 0.040(11) 0.065(13) 0.010(10) -0.007(8) 0.011(8)
O23 0.031(9) 0.035(10) 0.038(10) -0.001(8) -0.002(8) 0.021(8)
O64 0.020(9) 0.021(9) 0.079(15) -0.004(9) -0.002(9) 0.004(7)
O11 0.038(10) 0.030(9) 0.068(13) -0.002(9) 0.006(9) 0.030(9)
O66 0.038(5) 0.039(5) 0.038(5) 0.000(2) -0.001(2) 0.020(3)
O67 0.034(10) 0.029(9) 0.039(10) -0.010(8) -0.015(8) 0.008(8)
O68 0.032(10) 0.025(9) 0.081(16) 0.003(10) 0.029(10) 0.009(8)
O69 0.063(14) 0.055(13) 0.037(11) -0.008(10) -0.015(10) 0.035(12)
O70 0.035(11) 0.044(12) 0.059(13) 0.007(10) 0.017(10) 0.018(9)
O71 0.059(14) 0.061(14) 0.042(12) -0.017(10) -0.028(10) 0.039(12)
O72 0.056(14) 0.092(19) 0.048(13) -0.032(13) -0.022(11) 0.045(14)
O73 0.036(11) 0.025(9) 0.083(16) -0.008(10) 0.015(10) 0.016(8)
O74 0.056(14) 0.073(16) 0.075(16) -0.027(13) -0.028(12) 0.056(13)
O75 0.018(9) 0.037(11) 0.081(16) -0.004(10) -0.025(9) 0.009(8)
O76 0.053(13) 0.042(12) 0.070(15) -0.027(11) -0.018(11) 0.032(11)
O6 0.062(6) 0.062(6) 0.062(6) 0.0004(10) -0.0003(10) 0.031(3)
O24 0.020(9) 0.048(12) 0.065(14) -0.017(10) -0.018(9) 0.018(9)
O2 0.062(6) 0.062(6) 0.063(6) -0.0001(10) -0.0001(10) 0.031(3)
O78 0.044(12) 0.028(10) 0.060(14) 0.000(9) -0.008(10) -0.001(9)
O79 0.030(11) 0.064(15) 0.079(17) 0.008(12) -0.019(11) 0.023(11)
O80 0.049(14) 0.048(14) 0.12(2) -0.001(14) -0.021(14) 0.031(12)
O81 0.051(14) 0.073(17) 0.10(2) -0.040(15) -0.035(14) 0.044(13)
O82 0.077(8) 0.077(8) 0.076(8) 0.000(2) 0.000(2) 0.039(4)
O5 0.025(11) 0.066(17) 0.12(2) -0.024(17) -0.012(13) 0.002(11)
O88 0.094(10) 0.094(10) 0.094(10) 0.000(2) 0.000(2) 0.047(5)
O84 0.095(10) 0.095(10) 0.095(10) 0.000(2) 0.000(2) 0.048(5)
O29 0.012(7) 0.030(9) 0.042(10) 0.006(7) 0.002(7) 0.011(7)
O31 0.024(3) 0.023(3) 0.024(3) -0.0004(10) 0.0004(10) 0.0120(18)
Zn2 0.213(6) 0.214(6) 0.213(6) -0.0001(10) 0.0000(10) 0.106(3)
O8 0.152(2) 0.152(2) 0.153(3) 0.000 0.000 0.0762(12)
O10 0.31(3) 0.31(3) 0.31(3) -0.0001(14) 0.0001(14) 0.153(13)
O7 0.158(18) 0.159(18) 0.159(18) 0.000(2) 0.000(2) 0.079(9)
O4 0.22(2) 0.22(2) 0.22(2) 0.000(2) 0.000(2) 0.108(12)
O3 0.31(3) 0.31(3) 0.31(3) 0.000(2) 0.000(2) 0.157(17)
O9 0.125(14) 0.126(14) 0.125(14) 0.000(2) 0.000(2) 0.063(7)
O1 0.31(3) 0.31(3) 0.31(3) -0.0001(14) 0.0001(14) 0.153(13)

loop_
_atom_type_symbol
_atom_type_description
_atom_type_scat_dispersion_real
_atom_type_scat_dispersion_imag
_atom_type_scat_source
Nb Nb -0.1121 2.4826 'International Tables Vol C Tables 4.2.6.8 and 6.1.1.4'
O O 0.0492 0.0322 'International Tables Vol C Tables 4.2.6.8 and 6.1.1.4'
P P 0.2955 0.4335 'International Tables Vol C Tables 4.2.6.8 and 6.1.1.4'
W W -5.4734 5.5774 'International Tables Vol C Tables 4.2.6.8 and 6.1.1.4'
Zn Zn -1.5491 0.6778 'International Tables Vol C Tables 4.2.6.8 and 6.1.1.4'

loop_
_geom_angle_atom_site_label_1
_geom_angle_atom_site_label_2
_geom_angle_atom_site_label_3
_geom_angle
_geom_angle_site_symmetry_1
_geom_angle_site_symmetry_3
_geom_angle_publ_flag
O26 W1 O34 85.8(7) . . ?
O26 W1 O29 73.1(6) . . ?
O33 W1 O26 90.9(7) . . ?
O33 W1 O34 161.3(7) . . ?
O33 W1 O30 91.6(7) . . ?
O33 W1 O29 80.7(6) . . ?
O34 W1 O29 80.7(6) . . ?
O30 W1 O26 157.1(7) . . ?
O30 W1 O34 84.6(7) . . ?
O30 W1 O29 84.8(7) . . ?
O55 W1 O26 99.4(9) . . ?
O55 W1 O33 101.3(7) . . ?
O55 W1 O34 97.4(7) . . ?
O55 W1 O30 102.3(9) . . ?
O55 W1 O29 172.4(9) . . ?
O26 W2 O27 157.7(7) . . ?
O26 W2 O51 87.5(7) . . ?
O26 W2 O29 73.8(6) . . ?
O27 W2 O51 83.1(7) . . ?
O27 W2 O29 84.8(6) . . ?
O38 W2 O26 91.7(7) . . ?
O38 W2 O27 91.6(7) . . ?
O38 W2 O51 163.3(8) . . ?
O38 W2 O29 82.5(7) . . ?
O51 W2 O29 81.2(7) . . ?
O59 W2 O26 98.6(8) . . ?
O59 W2 O27 102.6(8) . . ?
O59 W2 O38 98.8(8) . . ?
O59 W2 O51 97.8(8) . . ?
O59 W2 O29 172.4(8) . . ?
O36 W3 O28 80.5(6) . . ?
O36 W3 O40 85.9(7) . . ?
O40 W3 O28 73.5(6) . . ?
O30 W3 O28 84.8(6) . . ?
O30 W3 O36 83.8(7) . . ?
O30 W3 O40 157.2(7) . . ?
O50 W3 O28 172.3(7) . . ?
O50 W3 O36 97.4(8) . . ?
O50 W3 O40 99.0(8) . . ?
O50 W3 O30 102.5(8) . . ?
O50 W3 O57 100.5(9) . . ?
O57 W3 O28 81.9(7) . . ?
O57 W3 O36 162.1(8) . . ?
O57 W3 O40 92.1(7) . . ?
O57 W3 O30 91.5(7) . . ?
O27 W4 O35 86.0(7) . . ?
O27 W4 O37 158.2(7) . . ?
O27 W4 O31 84.1(6) . . ?
O35 W4 O31 82.0(6) . . ?
O37 W4 O35 87.8(8) . . ?
O37 W4 O31 74.3(6) . . ?
O39 W4 O27 90.8(7) . . ?
O39 W4 O35 164.5(7) . . ?
O39 W4 O37 89.7(8) . . ?
O39 W4 O31 82.6(7) . . ?
O58 W4 O27 102.2(9) . . ?
O58 W4 O35 96.5(9) . . ?
O58 W4 O37 99.3(9) . . ?
O58 W4 O39 99.0(10) . . ?
O58 W4 O31 173.5(8) . . ?
O40 W5 O28 73.9(7) . . ?
O40 W5 O44 86.1(7) . . ?
O44 W5 O28 81.2(6) . . ?
O48 W5 O28 82.6(6) . . ?
O48 W5 O40 93.4(8) . . ?
O48 W5 O44 163.3(7) . . ?
O48 W5 O32 88.6(8) . . ?
O32 W5 O28 84.6(7) . . ?
O32 W5 O40 158.0(8) . . ?
O32 W5 O44 85.8(7) . . ?
O70 W5 O28 172.3(9) . . ?
O70 W5 O40 98.7(9) . . ?
O70 W5 O44 96.4(9) . . ?
O70 W5 O48 100.2(9) . . ?
O70 W5 O32 102.5(9) . . ?
O33 W6 O21 80.6(6) . . ?
O42 W6 O33 164.4(7) . . ?
O42 W6 O45 89.9(8) . . ?
O42 W6 O46 92.5(8) . . ?
O42 W6 O21 84.1(6) . . ?
O45 W6 O33 85.7(7) . . ?
O45 W6 O46 156.8(7) . . ?
O45 W6 O21 83.8(7) . . ?
O46 W6 O33 85.8(7) . . ?
O46 W6 O21 73.6(7) . . ?
O73 W6 O33 97.5(9) . . ?
O73 W6 O42 98.2(9) . . ?
O73 W6 O45 103.1(9) . . ?
O73 W6 O46 99.3(9) . . ?
O73 W6 O21 172.7(8) . . ?
O37 W7 O41 87.3(7) . . ?
O37 W7 O31 73.9(6) . . ?
O41 W7 O31 80.6(6) . . ?
O43 W7 O37 90.2(7) . . ?
O43 W7 O41 163.1(7) . . ?
O43 W7 O32 90.9(7) . . ?
O43 W7 O31 82.7(6) . . ?
O32 W7 O37 157.8(8) . . ?
O32 W7 O41 85.2(7) . . ?
O32 W7 O31 84.2(7) . . ?
O60 W7 O37 100.2(9) . . ?
O60 W7 O41 98.8(8) . . ?
O60 W7 O43 98.1(8) . . ?
O60 W7 O32 101.6(9) . . ?
O60 W7 O31 174.1(8) . . ?
O38 W8 O21 80.4(6) . . ?
O46 W8 O38 83.9(7) . . ?
O46 W8 O21 72.8(6) . . ?
O54 W8 O38 165.0(8) . . ?
O54 W8 O46 94.2(8) . . ?
O54 W8 O61 88.9(8) . . ?
O54 W8 O21 84.8(7) . . ?
O61 W8 O38 87.1(7) . . ?
O61 W8 O46 156.4(7) . . ?
O61 W8 O21 84.3(6) . . ?
O11 W8 O38 95.2(8) . . ?
O11 W8 O46 99.6(8) . . ?
O11 W8 O54 99.8(9) . . ?
O11 W8 O61 102.9(8) . . ?
O11 W8 O21 171.5(8) . . ?
O34 W9 O36 88.7(7) . . ?
O34 W9 O47 157.8(7) . . ?
O34 W9 O49 87.3(9) . . ?
O34 W9 O52 84.0(6) . . ?
O36 W9 O47 87.5(8) . . ?
O36 W9 O49 156.4(7) . . ?
O36 W9 O52 84.1(6) . . ?
O47 W9 O52 73.8(6) . . ?
O49 W9 O47 87.6(9) . . ?
O49 W9 O52 72.4(7) . . ?
O66 W9 O34 103.1(8) . . ?
O66 W9 O36 103.1(8) . . ?
O66 W9 O47 99.1(8) . . ?
O66 W9 O49 100.4(8) . . ?
O66 W9 O52 169.9(7) . . ?
O45 W10 O57 86.5(7) . . ?
O45 W10 O23 84.1(7) . . ?
O45 W10 O64 156.8(8) . . ?
O57 W10 O23 81.2(7) . . ?
O63 W10 O45 89.6(8) . . ?
O63 W10 O57 163.3(9) . . ?
O63 W10 O23 82.3(8) . . ?
O63 W10 O64 91.2(9) . . ?
O64 W10 O57 86.1(8) . . ?
O64 W10 O23 73.0(8) . . ?
O68 W10 O45 102.4(8) . . ?
O68 W10 O57 95.2(10) . . ?
O68 W10 O63 101.5(10) . . ?
O68 W10 O23 172.5(8) . . ?
O68 W10 O64 100.2(9) . . ?
O39 W11 O22 83.2(6) . . ?
O56 W11 O39 164.9(8) . . ?
O56 W11 O22 81.9(7) . . ?
O56 W11 O61 89.4(8) . . ?
O56 W11 O62 91.9(8) . . ?
O61 W11 O39 86.5(7) . . ?
O61 W11 O22 83.6(7) . . ?
O61 W11 O62 156.2(8) . . ?
O62 W11 O39 86.1(8) . . ?
O62 W11 O22 73.1(7) . . ?
O72 W11 O39 96.1(9) . . ?
O72 W11 O22 173.4(9) . . ?
O72 W11 O56 99.1(10) . . ?
O72 W11 O61 103.0(10) . . ?
O72 W11 O62 100.3(10) . . ?
O35 W12 O49 157.4(8) . . ?
O35 W12 O52 84.0(6) . . ?
O35 W12 O53 87.9(9) . . ?
O49 W12 O52 73.4(8) . . ?
O51 W12 O35 87.4(8) . . ?
O51 W12 O49 88.9(9) . . ?
O51 W12 O52 83.7(7) . . ?
O51 W12 O53 156.1(8) . . ?
O53 W12 O49 86.5(9) . . ?
O53 W12 O52 72.4(7) . . ?
O79 W12 O35 102.1(10) . . ?
O79 W12 O49 100.4(10) . . ?
O79 W12 O51 103.4(10) . . ?
O79 W12 O52 170.7(8) . . ?
O79 W12 O53 100.6(10) . . ?
O41 W13 O44 87.7(8) . . ?
O41 W13 O47 158.3(8) . . ?
O41 W13 O52 84.3(6) . . ?
O41 W13 O53 89.6(8) . . ?
O44 W13 O47 87.7(8) . . ?
O44 W13 O52 85.2(6) . . ?
O44 W13 O53 157.0(7) . . ?
O47 W13 O52 74.2(7) . . ?
O53 W13 O47 86.4(9) . . ?
O53 W13 O52 71.8(7) . . ?
O71 W13 O41 101.6(9) . . ?
O71 W13 O44 101.4(10) . . ?
O71 W13 O47 100.2(9) . . ?
O71 W13 O52 171.3(8) . . ?
O71 W13 O53 101.5(10) . . ?
O43 W14 O22 82.2(6) . . ?
O62 W14 O43 84.9(8) . . ?
O62 W14 O22 73.7(7) . . ?
O62 W14 O67 157.3(8) . . ?
O67 W14 O43 86.9(8) . . ?
O67 W14 O22 84.2(7) . . ?
O69 W14 O43 96.6(9) . . ?
O69 W14 O22 172.6(9) . . ?
O69 W14 O62 98.9(9) . . ?
O69 W14 O67 103.1(9) . . ?
O69 W14 O76 98.1(10) . . ?
O76 W14 O43 165.2(8) . . ?
O76 W14 O22 83.4(7) . . ?
O76 W14 O62 94.3(9) . . ?
O76 W14 O67 88.4(10) . . ?
O48 W15 O23 81.8(6) . . ?
O64 W15 O48 87.3(8) . . ?
O64 W15 O23 73.2(7) . . ?
O67 W15 O48 85.0(8) . . ?
O67 W15 O23 84.7(7) . . ?
O67 W15 O64 157.4(7) . . ?
O75 W15 O48 164.4(8) . . ?
O75 W15 O23 83.3(8) . . ?
O75 W15 O64 93.1(10) . . ?
O75 W15 O67 88.8(9) . . ?
O78 W15 O48 95.1(9) . . ?
O78 W15 O23 172.2(9) . . ?
O78 W15 O64 99.5(10) . . ?
O78 W15 O67 102.3(10) . . ?
O78 W15 O75 100.2(10) . . ?
O42 Nb1 O24 84.9(7) . . ?
O63 Nb1 O42 83.9(8) . . ?
O63 Nb1 O24 82.6(8) . . ?
O2 Nb1 O42 99.9(10) . . ?
O2 Nb1 O63 101.5(10) . . ?
O2 Nb1 O24 173.9(10) . . ?
O2 Nb1 O80 101.2(12) . . ?
O2 Nb1 O81 101.6(12) . . ?
O80 Nb1 O42 88.4(9) . . ?
O80 Nb1 O63 156.9(9) . . ?
O80 Nb1 O24 75.0(9) . . ?
O80 Nb1 O81 91.4(12) . . ?
O81 Nb1 O42 158.1(9) . . ?
O81 Nb1 O63 87.8(10) . . ?
O81 Nb1 O24 73.9(9) . . ?
O54 Nb3 O24 84.3(7) . . ?
O56 Nb3 O54 81.5(8) . . ?
O56 Nb3 O24 82.7(7) . . ?
O74 Nb3 O54 156.6(8) . . ?
O74 Nb3 O56 90.5(9) . . ?
O74 Nb3 O24 72.8(8) . . ?
O74 Nb3 O80 89.6(11) . . ?
O6 Nb3 O54 99.5(10) . . ?
O6 Nb3 O56 103.5(10) . . ?
O6 Nb3 O74 103.8(11) . . ?
O6 Nb3 O24 173.1(10) . . ?
O6 Nb3 O80 100.4(11) . . ?
O80 Nb3 O54 88.8(10) . . ?
O80 Nb3 O56 155.3(9) . . ?
O80 Nb3 O24 73.8(8) . . ?
O74 Nb2 O75 154.8(8) . . ?
O74 Nb2 O76 90.6(10) . . ?
O74 Nb2 O24 73.5(8) . . ?
O74 Nb2 O81 90.5(11) . . ?
O75 Nb2 O24 81.9(8) . . ?
O76 Nb2 O75 80.6(9) . . ?
O76 Nb2 O24 83.1(8) . . ?
O81 Nb2 O75 88.5(11) . . ?
O81 Nb2 O76 156.5(9) . . ?
O81 Nb2 O24 74.7(9) . . ?
O5 Nb2 O74 105.1(13) . . ?
O5 Nb2 O75 99.9(13) . . ?
O5 Nb2 O76 102.8(11) . . ?
O5 Nb2 O24 174.0(11) . . ?
O5 Nb2 O81 99.6(12) . . ?
O2 Zn1 O2 96.8(10) 2_655 3_665 ?
O2 Zn1 O2 96.8(10) 3_665 . ?
O2 Zn1 O2 96.8(10) 2_655 . ?
O2 Zn1 O1 120.3(8) 2_655 . ?
O2 Zn1 O1 120.3(8) 3_665 . ?
O2 Zn1 O1 120.3(8) . . ?
O28 P19 O52 106.1(8) . . ?
O29 P19 O28 112.5(9) . . ?
O29 P19 O52 105.2(8) . . ?
O31 P19 O28 113.3(9) . . ?
O31 P19 O52 105.7(8) . . ?
O31 P19 O29 113.1(9) . . ?
O22 P20 O21 111.1(9) . . ?
O22 P20 O23 113.0(10) . . ?
O22 P20 O24 106.3(10) . . ?
O21 P20 O23 110.3(9) . . ?
O21 P20 O24 109.6(9) . . ?
O23 P20 O24 106.2(11) . . ?
W2 O26 W1 121.2(8) . . ?
W4 O27 W2 154.3(9) . . ?
W3 O28 W5 91.0(6) . . ?
P19 O28 W3 129.6(10) . . ?
P19 O28 W5 128.8(9) . . ?
W1 O33 W6 161.7(10) . . ?
W9 O34 W1 148.8(10) . . ?
W12 O35 W4 148.1(10) . . ?
W9 O36 W3 149.9(10) . . ?
W7 O37 W4 121.1(8) . . ?
W2 O38 W8 160.2(10) . . ?
W4 O39 W11 160.9(11) . . ?
W5 O40 W3 120.7(8) . . ?
W1 O30 W3 155.4(9) . . ?
W13 O41 W7 150.3(10) . . ?
W6 O42 Nb1 149.7(10) . . ?
W7 O43 W14 160.0(10) . . ?
W13 O44 W5 148.9(10) . . ?
W6 O45 W10 148.4(11) . . ?
W6 O46 W8 122.3(9) . . ?
W11 O22 W14 90.6(5) . . ?
P20 O22 W11 130.2(9) . . ?
P20 O22 W14 127.1(10) . . ?
W13 O47 W9 121.0(9) . . ?
W5 O48 W15 163.9(12) . . ?
W12 O49 W9 123.0(11) . . ?
W12 O51 W2 151.7(10) . . ?
W12 O52 W9 91.2(5) . . ?
W12 O52 W13 91.2(5) . . ?
W13 O52 W9 91.0(5) . . ?
P19 O52 W9 123.9(8) . . ?
P19 O52 W12 125.8(8) . . ?
P19 O52 W13 123.6(8) . . ?
W12 O53 W13 124.5(9) . . ?
W7 O32 W5 153.6(12) . . ?
W8 O54 Nb3 151.4(10) . . ?
W11 O56 Nb3 152.2(11) . . ?
W3 O57 W10 161.6(11) . . ?
W11 O61 W8 147.8(11) . . ?
W14 O62 W11 122.6(10) . . ?
W6 O21 W8 91.3(5) . . ?
P20 O21 W6 127.9(9) . . ?
P20 O21 W8 125.8(8) . . ?
W10 O63 Nb1 151.0(11) . . ?
W15 O23 W10 91.8(6) . . ?
P20 O23 W10 127.7(10) . . ?
P20 O23 W15 127.1(10) . . ?
W15 O64 W10 121.9(10) . . ?
W15 O67 W14 147.6(12) . . ?
Nb3 O74 Nb2 123.3(11) . . ?
W15 O75 Nb2 153.1(12) . . ?
W14 O76 Nb2 152.4(14) . . ?
Nb3 O6 Zn2 160.8(17) . 2_655 ?
Nb1 O24 Nb3 90.0(6) . . ?
Nb2 O24 Nb1 90.7(6) . . ?
Nb2 O24 Nb3 90.2(7) . . ?
P20 O24 Nb1 124.0(12) . . ?
P20 O24 Nb3 123.8(11) . . ?
P20 O24 Nb2 127.4(11) . . ?
Nb1 O2 Zn1 174.1(17) . . ?
Nb1 O80 Nb3 121.2(12) . . ?
Nb2 O81 Nb1 120.4(13) . . ?
Nb2 O5 Zn2 146(2) . . ?
W2 O29 W1 91.1(6) . . ?
P19 O29 W1 129.3(10) . . ?
P19 O29 W2 128.4(9) . . ?
W4 O31 W7 90.2(5) . . ?
P19 O31 W4 129.1(9) . . ?
P19 O31 W7 128.8(9) . . ?
O6 Zn2 O5 103.1(14) 3_665 . ?
O6 Zn2 O4 116(2) 3_665 . ?
O6 Zn2 O3 108(3) 3_665 . ?
O5 Zn2 O4 99(2) . . ?
O5 Zn2 O3 114(3) . . ?
O4 Zn2 O3 116(4) . . ?

loop_
_geom_bond_atom_site_label_1
_geom_bond_atom_site_label_2
_geom_bond_distance
_geom_bond_site_symmetry_2
_geom_bond_publ_flag
W1 O26 1.943(15) . ?
W1 O33 1.835(17) . ?
W1 O34 1.999(16) . ?
W1 O30 1.854(19) . ?
W1 O55 1.725(18) . ?
W1 O29 2.349(18) . ?
W2 O26 1.907(16) . ?
W2 O27 1.910(14) . ?
W2 O38 1.850(18) . ?
W2 O51 1.963(18) . ?
W2 O59 1.73(2) . ?
W2 O29 2.348(17) . ?
W3 O28 2.337(18) . ?
W3 O36 1.947(17) . ?
W3 O40 1.947(16) . ?
W3 O30 1.913(19) . ?
W3 O50 1.730(16) . ?
W3 O57 1.820(19) . ?
W4 O27 1.867(15) . ?
W4 O35 1.943(16) . ?
W4 O37 1.924(19) . ?
W4 O39 1.847(18) . ?
W4 O58 1.71(2) . ?
W4 O31 2.357(16) . ?
W5 O28 2.351(16) . ?
W5 O40 1.900(16) . ?
W5 O44 1.95(2) . ?
W5 O48 1.829(17) . ?
W5 O32 1.889(17) . ?
W5 O70 1.74(2) . ?
W6 O33 1.967(17) . ?
W6 O42 1.863(17) . ?
W6 O45 1.865(18) . ?
W6 O46 1.923(17) . ?
W6 O21 2.344(14) . ?
W6 O73 1.71(2) . ?
W7 O37 1.924(19) . ?
W7 O41 1.971(17) . ?
W7 O43 1.840(18) . ?
W7 O32 1.887(18) . ?
W7 O60 1.698(18) . ?
W7 O31 2.374(15) . ?
W8 O38 1.971(18) . ?
W8 O46 1.929(19) . ?
W8 O54 1.838(18) . ?
W8 O61 1.924(18) . ?
W8 O21 2.374(16) . ?
W8 O11 1.685(18) . ?
W9 O34 1.851(16) . ?
W9 O36 1.908(17) . ?
W9 O47 1.96(2) . ?
W9 O49 1.94(2) . ?
W9 O52 2.389(15) . ?
W9 O66 1.735(19) . ?
W10 O45 1.912(19) . ?
W10 O57 1.987(19) . ?
W10 O63 1.861(18) . ?
W10 O23 2.346(18) . ?
W10 O64 1.927(19) . ?
W10 O68 1.74(2) . ?
W11 O39 1.979(18) . ?
W11 O22 2.359(18) . ?
W11 O56 1.86(2) . ?
W11 O61 1.860(18) . ?
W11 O62 1.973(15) . ?
W11 O72 1.69(3) . ?
W12 O35 1.904(15) . ?
W12 O49 1.921(18) . ?
W12 O51 1.871(18) . ?
W12 O52 2.360(15) . ?
W12 O53 1.91(2) . ?
W12 O79 1.73(2) . ?
W13 O41 1.869(17) . ?
W13 O44 1.90(2) . ?
W13 O47 1.948(18) . ?
W13 O52 2.383(15) . ?
W13 O53 1.92(2) . ?
W13 O71 1.67(2) . ?
W14 O43 1.984(18) . ?
W14 O22 2.396(14) . ?
W14 O62 1.878(18) . ?
W14 O67 1.91(2) . ?
W14 O69 1.69(2) . ?
W14 O76 1.86(2) . ?
W15 O48 1.981(19) . ?
W15 O23 2.340(18) . ?
W15 O64 1.92(2) . ?
W15 O67 1.87(2) . ?
W15 O75 1.848(18) . ?
W15 O78 1.74(2) . ?
Nb1 O42 2.014(17) . ?
Nb1 O63 1.998(19) . ?
Nb1 O24 2.40(2) . ?
Nb1 O2 1.77(3) . ?
Nb1 O80 1.94(3) . ?
Nb1 O81 1.96(2) . ?
Nb3 O54 2.034(19) . ?
Nb3 O56 2.01(2) . ?
Nb3 O74 1.91(2) . ?
Nb3 O6 1.77(3) . ?
Nb3 O24 2.43(2) . ?
Nb3 O80 1.97(3) . ?
Nb2 O74 1.95(2) . ?
Nb2 O75 2.01(2) . ?
Nb2 O76 2.00(2) . ?
Nb2 O24 2.374(19) . ?
Nb2 O81 1.95(3) . ?
Nb2 O5 1.73(3) . ?
Zn1 O2 1.95(3) . ?
Zn1 O2 1.95(3) 2_655 ?
Zn1 O2 1.95(3) 3_665 ?
Zn1 O1 2.13(2) . ?
P19 O28 1.535(16) . ?
P19 O52 1.602(16) . ?
P19 O29 1.528(17) . ?
P19 O31 1.509(16) . ?
P20 O22 1.483(16) . ?
P20 O21 1.544(15) . ?
P20 O23 1.548(18) . ?
P20 O24 1.616(17) . ?
O6 Zn2 1.95(3) 2_655 ?
O5 Zn2 2.00(3) . ?
Zn2 O4 2.10(2) . ?
Zn2 O3 2.100(9) . ?

loop_
_geom_torsion_atom_site_label_1
_geom_torsion_atom_site_label_2
_geom_torsion_atom_site_label_3
_geom_torsion_atom_site_label_4
_geom_torsion
_geom_torsion_site_symmetry_1
_geom_torsion_site_symmetry_2
_geom_torsion_site_symmetry_3
_geom_torsion_site_symmetry_4
_geom_torsion_publ_flag
O26 W1 O33 W6 -170(3) . . . . ?
O26 W1 O30 W3 -28(4) . . . . ?
O26 W2 O38 W8 165(3) . . . . ?
O27 W2 O38 W8 7(3) . . . . ?
O27 W4 O39 W11 -2(3) . . . . ?
O28 W3 O57 W10 94(4) . . . . ?
O28 W5 O40 W3 -8.9(8) . . . . ?
O28 W5 O48 W15 -89(3) . . . . ?
O28 W5 O32 W7 -50(2) . . . . ?
O28 P19 O52 W9 58.7(12) . . . . ?
O28 P19 O52 W12 179.8(10) . . . . ?
O28 P19 O52 W13 -59.5(12) . . . . ?
O28 P19 O29 W1 -48.3(13) . . . . ?
O28 P19 O29 W2 178.8(10) . . . . ?
O28 P19 O31 W4 179.9(9) . . . . ?
O28 P19 O31 W7 48.6(13) . . . . ?
O33 W1 O30 W3 -124(2) . . . . ?
O33 W6 O42 Nb1 -44(4) . . . . ?
O33 W6 O45 W10 142.0(19) . . . . ?
O34 W1 O33 W6 -90(4) . . . . ?
O34 W1 O30 W3 37(2) . . . . ?
O35 W4 O27 W2 35(2) . . . . ?
O35 W4 O39 W11 -80(5) . . . . ?
O35 W12 O51 W2 -28(2) . . . . ?
O36 W3 O57 W10 84(4) . . . . ?
O36 W9 O34 W1 23.3(19) . . . . ?
O37 W4 O27 W2 -39(3) . . . . ?
O37 W4 O39 W11 -160(3) . . . . ?
O37 W7 O43 W14 163(3) . . . . ?
O37 W7 O32 W5 40(3) . . . . ?
O38 W8 O54 Nb3 42(5) . . . . ?
O39 W4 O27 W2 -130(2) . . . . ?
O39 W11 O56 Nb3 -45(5) . . . . ?
O39 W11 O61 W8 142.4(18) . . . . ?
O40 W3 O57 W10 167(4) . . . . ?
O40 W5 O48 W15 -162(3) . . . . ?
O40 W5 O32 W7 -37(3) . . . . ?
O30 W1 O33 W6 -13(3) . . . . ?
O30 W3 O57 W10 9(4) . . . . ?
O41 W7 O43 W14 82(4) . . . . ?
O41 W7 O32 W5 -31(2) . . . . ?
O42 W6 O45 W10 -23.0(18) . . . . ?
O43 W7 O32 W5 133(2) . . . . ?
O43 W14 O62 W11 84.0(11) . . . . ?
O43 W14 O76 Nb2 38(5) . . . . ?
O44 W5 O40 W3 -90.9(10) . . . . ?
O44 W5 O48 W15 -74(5) . . . . ?
O44 W5 O32 W7 31(2) . . . . ?
O44 W13 O41 W7 -26.5(19) . . . . ?
O45 W6 O42 Nb1 29.3(19) . . . . ?
O45 W10 O63 Nb1 -25(3) . . . . ?
O46 W6 O42 Nb1 -127.7(19) . . . . ?
O46 W6 O45 W10 73(3) . . . . ?
O46 W8 O54 Nb3 124(3) . . . . ?
O22 W11 O56 Nb3 -55(2) . . . . ?
O22 W11 O61 W8 58.8(17) . . . . ?
O22 W14 O62 W11 0.6(9) . . . . ?
O22 W14 O76 Nb2 51(2) . . . . ?
O22 P20 O21 W6 -179.7(9) . . . . ?
O22 P20 O21 W8 -53.1(12) . . . . ?
O22 P20 O23 W10 -177.9(10) . . . . ?
O22 P20 O23 W15 52.7(14) . . . . ?
O22 P20 O24 Nb1 177.3(11) . . . . ?
O22 P20 O24 Nb3 60.6(14) . . . . ?
O22 P20 O24 Nb2 -60.5(17) . . . . ?
O47 W9 O34 W1 -57(3) . . . . ?
O47 W13 O41 W7 51(3) . . . . ?
O48 W5 O40 W3 72.4(10) . . . . ?
O48 W5 O32 W7 -133(2) . . . . ?
O48 W15 O67 W14 142.4(19) . . . . ?
O48 W15 O75 Nb2 -37(6) . . . . ?
O49 W9 O34 W1 -133.5(19) . . . . ?
O49 W12 O51 W2 129(2) . . . . ?
O50 W3 O57 W10 -94(4) . . . . ?
O51 W2 O38 W8 78(5) . . . . ?
O52 W9 O34 W1 -60.9(18) . . . . ?
O52 W12 O51 W2 56(2) . . . . ?
O52 W13 O41 W7 58.9(19) . . . . ?
O52 P19 O28 W3 -66.7(12) . . . . ?
O52 P19 O28 W5 67.4(13) . . . . ?
O52 P19 O29 W1 66.8(12) . . . . ?
O52 P19 O29 W2 -66.1(13) . . . . ?
O52 P19 O31 W4 64.0(12) . . . . ?
O52 P19 O31 W7 -67.2(12) . . . . ?
O53 W12 O51 W2 50(4) . . . . ?
O53 W13 O41 W7 131(2) . . . . ?
O32 W5 O40 W3 -22(2) . . . . ?
O32 W5 O48 W15 -4(3) . . . . ?
O32 W7 O43 W14 5(3) . . . . ?
O54 Nb3 O6 Zn2 153(5) . . . 2_655 ?
O55 W1 O33 W6 90(3) . . . . ?
O55 W1 O30 W3 134(2) . . . . ?
O56 W11 O61 W8 -23.1(18) . . . . ?
O56 Nb3 O6 Zn2 -124(5) . . . 2_655 ?
O57 W10 O63 Nb1 51(5) . . . . ?
O58 W4 O27 W2 131(2) . . . . ?
O58 W4 O39 W11 101(3) . . . . ?
O59 W2 O38 W8 -96(3) . . . . ?
O60 W7 O43 W14 -97(3) . . . . ?
O60 W7 O32 W5 -129(2) . . . . ?
O61 W8 O54 Nb3 -32(3) . . . . ?
O61 W11 O56 Nb3 29(3) . . . . ?
O62 W11 O56 Nb3 -127(3) . . . . ?
O62 W11 O61 W8 70(3) . . . . ?
O62 W14 O76 Nb2 124(2) . . . . ?
O21 W6 O42 Nb1 -54.5(19) . . . . ?
O21 W6 O45 W10 61.0(18) . . . . ?
O21 W8 O54 Nb3 52(2) . . . . ?
O21 P20 O22 W11 53.1(13) . . . . ?
O21 P20 O22 W14 -176.0(9) . . . . ?
O21 P20 O23 W10 -52.8(14) . . . . ?
O21 P20 O23 W15 177.7(10) . . . . ?
O21 P20 O24 Nb1 57.1(15) . . . . ?
O21 P20 O24 Nb3 -59.6(15) . . . . ?
O21 P20 O24 Nb2 179.3(12) . . . . ?
O23 W10 O63 Nb1 59(3) . . . . ?
O23 W15 O67 W14 60.2(18) . . . . ?
O23 W15 O75 Nb2 -55(3) . . . . ?
O23 P20 O22 W11 177.7(10) . . . . ?
O23 P20 O22 W14 -51.4(13) . . . . ?
O23 P20 O21 W6 54.1(12) . . . . ?
O23 P20 O21 W8 -179.2(9) . . . . ?
O23 P20 O24 Nb1 -62.0(14) . . . . ?
O23 P20 O24 Nb3 -178.8(11) . . . . ?
O23 P20 O24 Nb2 60.1(17) . . . . ?
O64 W10 O63 Nb1 132(3) . . . . ?
O64 W15 O67 W14 72(3) . . . . ?
O64 W15 O75 Nb2 -128(3) . . . . ?
O11 W8 O54 Nb3 -135(3) . . . . ?
O66 W9 O34 W1 126.5(19) . . . . ?
O67 W14 O62 W11 15(3) . . . . ?
O67 W14 O76 Nb2 -33(2) . . . . ?
O67 W15 O75 Nb2 30(3) . . . . ?
O68 W10 O63 Nb1 -128(3) . . . . ?
O69 W14 O62 W11 180.0(12) . . . . ?
O69 W14 O76 Nb2 -136(2) . . . . ?
O70 W5 O40 W3 173.3(10) . . . . ?
O70 W5 O48 W15 99(3) . . . . ?
O70 W5 O32 W7 127(2) . . . . ?
O71 W13 O41 W7 -128(2) . . . . ?
O72 W11 O56 Nb3 132(3) . . . . ?
O72 W11 O61 W8 -122.2(19) . . . . ?
O73 W6 O42 Nb1 132.5(19) . . . . ?
O73 W6 O45 W10 -121.4(19) . . . . ?
O74 Nb3 O6 Zn2 -30(5) . . . 2_655 ?
O74 Nb2 O5 Zn2 21(4) . . . . ?
O75 W15 O67 W14 -23.2(19) . . . . ?
O75 Nb2 O5 Zn2 -162(3) . . . . ?
O76 W14 O62 W11 -81.2(12) . . . . ?
O76 Nb2 O5 Zn2 115(3) . . . . ?
O24 P20 O22 W11 -66.2(14) . . . . ?
O24 P20 O22 W14 64.8(13) . . . . ?
O24 P20 O21 W6 -62.5(14) . . . . ?
O24 P20 O21 W8 64.1(13) . . . . ?
O24 P20 O23 W10 65.9(14) . . . . ?
O24 P20 O23 W15 -63.5(14) . . . . ?
O78 W15 O67 W14 -123.4(19) . . . . ?
O78 W15 O75 Nb2 132(3) . . . . ?
O79 W12 O51 W2 -130(2) . . . . ?
O80 Nb3 O6 Zn2 62(5) . . . 2_655 ?
O81 Nb2 O5 Zn2 -72(3) . . . . ?
O29 W1 O33 W6 -97(3) . . . . ?
O29 W1 O30 W3 -44(2) . . . . ?
O29 W2 O38 W8 91(3) . . . . ?
O29 P19 O28 W3 47.9(13) . . . . ?
O29 P19 O28 W5 -178.1(10) . . . . ?
O29 P19 O52 W9 -60.7(11) . . . . ?
O29 P19 O52 W12 60.3(12) . . . . ?
O29 P19 O52 W13 -178.9(9) . . . . ?
O29 P19 O31 W4 -50.6(13) . . . . ?
O29 P19 O31 W7 178.2(9) . . . . ?
O31 W4 O27 W2 -48(2) . . . . ?
O31 W4 O39 W11 -86(3) . . . . ?
O31 W7 O43 W14 89(3) . . . . ?
O31 W7 O32 W5 50(2) . . . . ?
O31 P19 O28 W3 177.7(9) . . . . ?
O31 P19 O28 W5 -48.2(13) . . . . ?
O31 P19 O52 W9 179.4(9) . . . . ?
O31 P19 O52 W12 -59.6(12) . . . . ?
O31 P19 O52 W13 61.2(11) . . . . ?
O31 P19 O29 W1 -178.3(10) . . . . ?
O31 P19 O29 W2 48.9(14) . . . . ?

loop_
_smtbx_masks_void_nr
_smtbx_masks_void_average_x
_smtbx_masks_void_average_y
_smtbx_masks_void_average_z
_smtbx_masks_void_volume
_smtbx_masks_void_count_electrons
_smtbx_masks_void_content
1 0.000 0.000 -0.586 2330.4 272.9 ?
2 -0.116 -0.880 -0.289 3180.4 764.0 ?
